data_8104174
loop_
_publ_author_name
'Fischer, R.X.'
'Schneider, H.'

_publ_section_title
;
 Crystal chemistry of iron containing germanium andalusites,
 FexAl8-xGe4O20
;
_journal_name_full 'Zeitschrift fuer Kristallographie (149,1979-)'
_journal_page_first 19
_journal_page_last 36
_journal_volume 201
_journal_year 1992
_chemical_formula_sum 'Al5.004 Fe3.004 Ge4 O20'
_chemical_name_systematic 'Fe3.004 Al5.004 Ge4 O20'
_space_group_IT_number 58
_symmetry_space_group_name_Hall '-P 2 2n'
_symmetry_space_group_name_H-M 'P n n m'
_cell_angle_alpha 90
_cell_angle_beta 90
_cell_angle_gamma 90
_cell_formula_units_Z 1
_cell_length_a 8.0376
_cell_length_b 8.1673
_cell_length_c 5.7726
_cell_volume 378.945
_citation_journal_id_ASTM ZEKRDZ
_cod_data_source_file Fischer_ZEKRDZ_1992_50.cif
_cod_data_source_block Al5.004Fe3.004Ge4O20
_cod_original_cell_volume 378.9452
_cod_database_code 8104174

loop_
_symmetry_equiv_pos_as_xyz
x,y,z
-x,-y,z
x+1/2,-y+1/2,-z+1/2
-x+1/2,y+1/2,-z+1/2
-x,-y,-z
x,y,-z
-x-1/2,y-1/2,z-1/2
x-1/2,-y-1/2,z-1/2

loop_
_atom_site_label
_atom_site_type_symbol
_atom_site_fract_x
_atom_site_fract_y
_atom_site_fract_z
_atom_site_occupancy
_atom_site_U_iso_or_equiv
Al1 Al+3 0 0 0.2449 0.557 0.0
O2 O-2 0.4377 0.3596 0 1 0.0
Fe2 Fe+3 0.3703 0.1366 0.5 0.308 0.0
O4 O-2 0.2321 0.1312 0.2532 1 0.0
Al2 Al+3 0.3703 0.1366 0.5 0.692 0.0
Ge1 Ge+4 0.2485 0.2491 0 1 0.0
O1 O-2 0.4268 0.3571 0.5 1 0.0
O3 O-2 0.0995 0.4018 0 1 0.0
Fe1 Fe+3 0 0 0.2449 0.443 0.0
